data_1519971
loop_
_publ_author_name
'Callear, Samantha K.'
'Hursthouse, Michael B.'
'Threlfall, Terence L.'

_publ_section_title
;
 Tetra(tetraethylbutylammonium bromide) di(DL-tartaric acid) tetrahydrate
;
_journal_name_full 'Crystal Structure Report Archive'
_journal_page_first 574
_journal_year 2008
_chemical_formula_sum 'C20 H50 Br2 N2 O8'
_chemical_formula_weight 606.44
_chemical_name_systematic
;
Tetra(tetraethylbutylammonium bromide) di(DL-tartaric acid)
tetrahydrate
;
_space_group_IT_number 2
_symmetry_cell_setting triclinic
_symmetry_space_group_name_Hall '-P 1'
_symmetry_space_group_name_H-M 'P -1'
_atom_sites_solution_hydrogens geom
_atom_sites_solution_primary direct
_atom_sites_solution_secondary difmap
_cell_angle_alpha 64.325(8)
_cell_angle_beta 78.777(9)
_cell_angle_gamma 89.720(7)
_cell_formula_units_Z 4
_cell_length_a 13.912(2)
_cell_length_b 14.2967(7)
_cell_length_c 16.456(2)
_cell_measurement_reflns_used 13192
_cell_measurement_temperature 120(2)
_cell_measurement_theta_max 27.48
_cell_measurement_theta_min 2.91
_cell_volume 2881.8(6)
_computing_cell_refinement 'DENZO (Otwinowski & Minor, 1997) & COLLECT (Hooft, R.W.W., 1998)'
_computing_data_collection 'COLLECT (Hooft, R.W.W., 1998)'
_computing_data_reduction 'DENZO (Otwinowski & Minor, 1997) & COLLECT (Hooft, R.W.W., 1998)'
_computing_structure_refinement 'SHELXL-97 (Sheldrick, 1997)'
_diffrn_ambient_temperature 120(2)
_diffrn_detector_area_resol_mean 9.091
_diffrn_measured_fraction_theta_full 0.999
_diffrn_measured_fraction_theta_max 0.999
_diffrn_measurement_device_type 'Bruker-Nonius 95mm CCD camera on \k-goniostat'
_diffrn_measurement_method '\f & \w scans'
_diffrn_radiation_monochromator '10cm confocal mirrors'
_diffrn_radiation_source 'Bruker-Nonius FR591 rotating anode'
_diffrn_radiation_type MoK\a
_diffrn_radiation_wavelength 0.71073
_diffrn_reflns_av_R_equivalents 0.0756
_diffrn_reflns_av_sigmaI/netI 0.0673
_diffrn_reflns_limit_h_max 18
_diffrn_reflns_limit_h_min -18
_diffrn_reflns_limit_k_max 18
_diffrn_reflns_limit_k_min -18
_diffrn_reflns_limit_l_max 21
_diffrn_reflns_limit_l_min -21
_diffrn_reflns_number 64930
_diffrn_reflns_theta_full 27.48
_diffrn_reflns_theta_max 27.48
_diffrn_reflns_theta_min 3.00
_exptl_absorpt_coefficient_mu 2.854
_exptl_absorpt_correction_T_max 0.9193
_exptl_absorpt_correction_T_min 0.7634
_exptl_absorpt_correction_type multi-scan
_exptl_absorpt_process_details 'SADABS V2.10 (Sheldrick, G.M., 2003)'
_exptl_crystal_colour colourless
_exptl_crystal_density_diffrn 1.398
_exptl_crystal_density_method 'not measured'
_exptl_crystal_description block
_exptl_crystal_F_000 1272
_exptl_crystal_size_max 0.10
_exptl_crystal_size_mid 0.08
_exptl_crystal_size_min 0.03
_refine_diff_density_max 1.246
_refine_diff_density_min -0.785
_refine_diff_density_rms 0.099
_refine_ls_extinction_method none
_refine_ls_goodness_of_fit_ref 1.012
_refine_ls_hydrogen_treatment mixed
_refine_ls_matrix_type full
_refine_ls_number_parameters 704
_refine_ls_number_reflns 13207
_refine_ls_number_restraints 17
_refine_ls_restrained_S_all 1.012
_refine_ls_R_factor_all 0.0859
_refine_ls_R_factor_gt 0.0488
_refine_ls_shift/su_max 0.007
_refine_ls_shift/su_mean 0.000
_refine_ls_structure_factor_coef Fsqd
_refine_ls_weighting_details 'calc w=1/[\s^2^(Fo^2^)+(0.0384P)^2^+4.5286P] where P=(Fo^2^+2Fc^2^)/3'
_refine_ls_weighting_scheme calc
_refine_ls_wR_factor_gt 0.0976
_refine_ls_wR_factor_ref 0.1111
_reflns_number_gt 9166
_reflns_number_total 13207
_reflns_threshold_expression >2sigma(I)
_cod_data_source_file eCrystal-574.cif
_cod_data_source_block 04skc0011p-18
_cod_depositor_comments
;
Citation :
Callear, Samantha K. and Hursthouse, Michael B. and 
Threlfall, Terence L. (2008) 
University of Southampton, Crystal Structure Report Archive. 
(doi:10.5258/ecrystals/574)

More at:
http://ecrystals.chem.soton.ac.uk/574/
;
_cod_original_cell_volume 2881.6(6)
_cod_original_sg_symbol_H-M P-1
_cod_database_code 1519971

loop_
_symmetry_equiv_pos_as_xyz
'x, y, z'
'-x, -y, -z'

loop_
_atom_site_label
_atom_site_type_symbol
_atom_site_fract_x
_atom_site_fract_y
_atom_site_fract_z
_atom_site_U_iso_or_equiv
_atom_site_adp_type
_atom_site_occupancy
_atom_site_symmetry_multiplicity
_atom_site_calc_flag
_atom_site_refinement_flags
_atom_site_disorder_assembly
_atom_site_disorder_group
Br01 Br 0.13338(3) 0.36050(3) 0.74282(3) 0.02951(10) Uani 1 1 d . . .
Br02 Br 0.77457(3) 0.41554(3) 0.73107(3) 0.03133(10) Uani 1 1 d . . .
Br03 Br 0.60250(3) -0.07585(3) 0.71625(3) 0.03074(10) Uani 1 1 d . . .
Br04 Br 0.23429(3) -0.14290(3) 0.76952(3) 0.03663(11) Uani 1 1 d . . .
C1 C 0.4941(2) 0.5064(3) 0.7648(2) 0.0206(7) Uani 1 1 d . . .
C2 C 0.5028(2) 0.4166(3) 0.7389(2) 0.0196(7) Uani 1 1 d . . .
H2 H 0.5469 0.4415 0.6764 0.024 Uiso 1 1 calc R . .
C3 C 0.4023(2) 0.3785(3) 0.7351(2) 0.0209(7) Uani 1 1 d . . .
H3 H 0.3776 0.4366 0.6851 0.025 Uiso 1 1 calc R . .
C4 C 0.4143(2) 0.2890(3) 0.7096(2) 0.0213(7) Uani 1 1 d . . .
O1A O 0.51552(19) 0.5067(2) 0.83167(18) 0.0291(6) Uani 1 1 d . . .
O1B O 0.46151(19) 0.58746(18) 0.70056(17) 0.0267(6) Uani 1 1 d . . .
H1 H 0.4560 0.6363 0.7161 0.044(13) Uiso 1 1 calc R . .
O2 O 0.54279(17) 0.33194(18) 0.80223(17) 0.0254(6) Uani 1 1 d . . .
H2A H 0.6029 0.3475 0.7957 0.038 Uiso 1 1 calc R . .
O3 O 0.33639(17) 0.3548(2) 0.81955(18) 0.0284(6) Uani 1 1 d . . .
H3A H 0.2785 0.3474 0.8139 0.043 Uiso 1 1 calc R . .
O4A O 0.37559(19) 0.19807(19) 0.77606(17) 0.0282(6) Uani 1 1 d . . .
H4 H 0.3898 0.1514 0.7589 0.049(14) Uiso 1 1 calc R . .
O4B O 0.45572(19) 0.3033(2) 0.63289(18) 0.0322(6) Uani 1 1 d . . .
C21 C 0.7041(3) 0.5743(3) 0.9122(3) 0.0299(9) Uani 1 1 d . . .
H21A H 0.6901 0.5374 0.8763 0.036 Uiso 1 1 calc R . .
H21B H 0.7547 0.6327 0.8711 0.036 Uiso 1 1 calc R . .
C22 C 0.7649(3) 0.5501(3) 1.0518(3) 0.0292(8) Uani 1 1 d . . .
H22A H 0.7956 0.5002 1.1011 0.035 Uiso 1 1 calc R . .
H22B H 0.7009 0.5633 1.0818 0.035 Uiso 1 1 calc R . .
C23 C 0.8408(3) 0.4708(3) 0.9484(3) 0.0333(9) Uani 1 1 d . . .
H23A H 0.8247 0.4370 0.9108 0.040 Uiso 1 1 calc R . .
H23B H 0.8839 0.5353 0.9062 0.040 Uiso 1 1 calc R . .
C24 C 0.6751(3) 0.4038(3) 1.0540(3) 0.0270(8) Uani 1 1 d . . .
H24A H 0.7047 0.3589 1.1063 0.032 Uiso 1 1 calc R . .
H24B H 0.6139 0.4260 1.0797 0.032 Uiso 1 1 calc R . .
C25 C 0.6115(3) 0.6188(3) 0.9389(3) 0.0328(9) Uani 1 1 d . . .
H25A H 0.5597 0.5621 0.9773 0.049 Uiso 1 1 calc R . .
H25B H 0.5901 0.6667 0.8832 0.049 Uiso 1 1 calc R . .
H25C H 0.6245 0.6565 0.9737 0.049 Uiso 1 1 calc R . .
C26 C 0.8303(3) 0.6515(3) 1.0015(3) 0.0311(9) Uani 1 1 d . . .
H26A H 0.8891 0.6427 0.9626 0.047 Uiso 1 1 calc R . .
H26B H 0.8498 0.6710 1.0466 0.047 Uiso 1 1 calc R . .
H26C H 0.7942 0.7064 0.9629 0.047 Uiso 1 1 calc R . .
C27 C 0.8970(3) 0.3988(3) 1.0167(4) 0.0516(13) Uani 1 1 d . . .
H27A H 0.9141 0.4318 1.0539 0.077 Uiso 1 1 calc R . .
H27B H 0.9573 0.3845 0.9835 0.077 Uiso 1 1 calc R . .
H27C H 0.8562 0.3333 1.0572 0.077 Uiso 1 1 calc R . .
C28 C 0.6485(3) 0.3397(3) 1.0078(3) 0.0349(9) Uani 1 1 d . . .
H28A H 0.6146 0.3816 0.9587 0.052 Uiso 1 1 calc R . .
H28B H 0.6051 0.2781 1.0535 0.052 Uiso 1 1 calc R . .
H28C H 0.7085 0.3177 0.9813 0.052 Uiso 1 1 calc R . .
N21 N 0.7461(2) 0.5002(2) 0.99182(19) 0.0203(6) Uani 1 1 d . . .
C31 C 0.8666(3) 0.0014(3) 0.7589(3) 0.0224(8) Uani 1 1 d . . .
C32 C 0.8738(2) -0.0872(3) 0.7313(2) 0.0198(7) Uani 1 1 d . . .
H32 H 0.8646 -0.0604 0.6665 0.024 Uiso 1 1 calc R . .
C33 C 0.9748(3) -0.1291(3) 0.7359(2) 0.0218(7) Uani 1 1 d . . .
H33 H 1.0254 -0.0718 0.6899 0.026 Uiso 1 1 calc R . .
C34 C 0.9790(2) -0.2169(3) 0.7078(3) 0.0230(8) Uani 1 1 d . . .
O31A O 0.8088(2) 0.0007(2) 0.82353(18) 0.0328(6) Uani 1 1 d . . .
O31B O 0.93128(19) 0.08188(19) 0.70014(18) 0.0299(6) Uani 1 1 d . . .
H31 H 0.9285 0.1284 0.7185 0.072(18) Uiso 1 1 calc R . .
O32 O 0.80169(17) -0.16969(18) 0.78898(18) 0.0273(6) Uani 1 1 d . . .
H32A H 0.7459 -0.1504 0.7806 0.041 Uiso 1 1 calc R . .
O33 O 0.99289(18) -0.1562(2) 0.82428(18) 0.0282(6) Uani 1 1 d . . .
H33A H 1.0534 -0.1607 0.8225 0.042 Uiso 1 1 calc R . .
O34A O 0.98273(19) -0.2001(2) 0.62832(18) 0.0313(6) Uani 1 1 d . . .
O34B O 0.97879(19) -0.31046(19) 0.77525(18) 0.0285(6) Uani 1 1 d . . .
H34 H 0.9789 -0.3551 0.7548 0.052(15) Uiso 1 1 calc R . .
C41 C 0.8212(3) 0.8697(3) 0.4127(2) 0.0272(8) Uani 1 1 d . . .
H41A H 0.8889 0.8710 0.4229 0.033 Uiso 1 1 calc R . .
H41B H 0.7939 0.9347 0.4105 0.033 Uiso 1 1 calc R . .
C42 C 0.7694(3) 0.7904(3) 0.5792(2) 0.0291(8) Uani 1 1 d . . .
H42A H 0.8400 0.7940 0.5809 0.035 Uiso 1 1 calc R . .
H42B H 0.7446 0.8574 0.5739 0.035 Uiso 1 1 calc R . .
C43 C 0.7971(4) 0.6767(3) 0.4983(3) 0.0463(12) Uani 1 1 d . . .
H43A H 0.7570 0.6185 0.5535 0.056 Uiso 1 1 calc R . .
H43B H 0.7862 0.6697 0.4435 0.056 Uiso 1 1 calc R . .
C44 C 0.6535(3) 0.7771(4) 0.4860(3) 0.0517(13) Uani 1 1 d . . .
H44A H 0.6165 0.7147 0.5392 0.062 Uiso 1 1 calc R . .
H44B H 0.6502 0.7701 0.4293 0.062 Uiso 1 1 calc R . .
C45 C 0.8263(3) 0.8694(3) 0.3202(3) 0.0333(9) Uani 1 1 d . . .
H45A H 0.8566 0.8073 0.3202 0.050 Uiso 1 1 calc R . .
H45B H 0.8660 0.9320 0.2714 0.050 Uiso 1 1 calc R . .
H45C H 0.7597 0.8686 0.3090 0.050 Uiso 1 1 calc R . .
C46 C 0.7148(3) 0.7041(3) 0.6693(3) 0.0389(10) Uani 1 1 d . . .
H46A H 0.6447 0.6997 0.6687 0.058 Uiso 1 1 calc R . .
H46B H 0.7232 0.7189 0.7205 0.058 Uiso 1 1 calc R . .
H46C H 0.7412 0.6377 0.6772 0.058 Uiso 1 1 calc R . .
C47 C 0.9039(4) 0.6656(4) 0.5023(3) 0.0590(15) Uani 1 1 d . . .
H47A H 0.9447 0.7208 0.4466 0.089 Uiso 1 1 calc R . .
H47B H 0.9209 0.5974 0.5061 0.089 Uiso 1 1 calc R . .
H47C H 0.9156 0.6714 0.5568 0.089 Uiso 1 1 calc R . .
C48 C 0.6026(3) 0.8723(5) 0.4829(4) 0.0628(16) Uani 1 1 d . . .
H48A H 0.6019 0.8781 0.5401 0.094 Uiso 1 1 calc R . .
H48B H 0.5348 0.8654 0.4762 0.094 Uiso 1 1 calc R . .
H48C H 0.6381 0.9349 0.4302 0.094 Uiso 1 1 calc R . .
N41 N 0.7601(2) 0.7784(2) 0.4939(2) 0.0257(7) Uani 1 1 d . . .
C61A C 0.5506(5) -0.0931(5) 1.0479(5) 0.0212(15) Uani 0.50 1 d PD . .
H61A H 0.5019 -0.1427 1.1020 0.025 Uiso 0.50 1 calc PR . .
H61B H 0.6016 -0.0711 1.0720 0.025 Uiso 0.50 1 calc PR . .
C62A C 0.5991(19) -0.1523(16) 0.9976(15) 0.032(5) Uani 0.50 1 d PD . .
H62A H 0.5521 -0.1701 0.9681 0.049 Uiso 0.50 1 calc PR . .
H62B H 0.6209 -0.2163 1.0414 0.049 Uiso 0.50 1 calc PR . .
H62C H 0.6560 -0.1092 0.9504 0.049 Uiso 0.50 1 calc PR . .
C63A C 0.5682(5) 0.0799(5) 0.9087(5) 0.0236(15) Uani 0.50 1 d PD . .
H63A H 0.5924 0.0452 0.8690 0.028 Uiso 0.50 1 calc PR . .
H63B H 0.5302 0.1375 0.8749 0.028 Uiso 0.50 1 calc PR . .
C64A C 0.6540(10) 0.1231(13) 0.9284(9) 0.028(3) Uani 0.50 1 d PD . .
H64A H 0.6304 0.1465 0.9761 0.042 Uiso 0.50 1 calc PR . .
H64B H 0.6888 0.1822 0.8719 0.042 Uiso 0.50 1 calc PR . .
H64C H 0.6989 0.0689 0.9501 0.042 Uiso 0.50 1 calc PR . .
C61B C 0.5435(6) -0.0457(5) 0.9394(5) 0.0255(16) Uani 0.50 1 d PD . .
H61C H 0.5956 0.0058 0.8905 0.031 Uiso 0.50 1 calc PR . .
H61D H 0.4921 -0.0550 0.9089 0.031 Uiso 0.50 1 calc PR . .
C62B C 0.5872(16) -0.1470(13) 0.9799(14) 0.027(4) Uani 0.50 1 d PD . .
H62D H 0.6310 -0.1435 1.0187 0.041 Uiso 0.50 1 calc PR . .
H62E H 0.6248 -0.1611 0.9301 0.041 Uiso 0.50 1 calc PR . .
H62F H 0.5345 -0.2030 1.0175 0.041 Uiso 0.50 1 calc PR . .
C63B C 0.5845(5) 0.0340(6) 1.0378(5) 0.0280(17) Uani 0.50 1 d PD . .
H63C H 0.5539 0.0632 1.0804 0.034 Uiso 0.50 1 calc PR . .
H63D H 0.6157 -0.0287 1.0737 0.034 Uiso 0.50 1 calc PR . .
C64B C 0.6631(11) 0.1133(13) 0.9631(8) 0.038(4) Uani 0.50 1 d PD . .
H64D H 0.6931 0.0856 0.9200 0.056 Uiso 0.50 1 calc PR . .
H64E H 0.7136 0.1281 0.9910 0.056 Uiso 0.50 1 calc PR . .
H64F H 0.6336 0.1776 0.9298 0.056 Uiso 0.50 1 calc PR . .
N61 N 0.5000 0.0000 1.0000 0.0227(9) Uani 1 2 d S . .
C71A C 0.0359(5) -0.1015(5) 1.0740(5) 0.0234(15) Uani 0.50 1 d PD . .
H71A H 0.0912 -0.0797 1.0937 0.028 Uiso 0.50 1 calc PR . .
H71B H -0.0185 -0.1342 1.1289 0.028 Uiso 0.50 1 calc PR . .
C72A C 0.0691(9) -0.1830(9) 1.0412(8) 0.040(2) Uani 0.50 1 d PD . .
H72A H 0.0148 -0.2063 1.0224 0.060 Uiso 0.50 1 calc PR . .
H72B H 0.0888 -0.2425 1.0915 0.060 Uiso 0.50 1 calc PR . .
H72C H 0.1251 -0.1527 0.9886 0.060 Uiso 0.50 1 calc PR . .
C73A C 0.0793(6) 0.0529(6) 0.9200(5) 0.0342(19) Uani 0.50 1 d PD . .
H73A H 0.0540 0.1144 0.8749 0.041 Uiso 0.50 1 calc PR . .
H73B H 0.0964 0.0054 0.8910 0.041 Uiso 0.50 1 calc PR . .
C74A C 0.1724(8) 0.0891(10) 0.9354(10) 0.040(2) Uani 0.50 1 d PD . .
H74A H 0.1559 0.1199 0.9786 0.060 Uiso 0.50 1 calc PR . .
H74B H 0.2111 0.1413 0.8765 0.060 Uiso 0.50 1 calc PR . .
H74C H 0.2108 0.0296 0.9611 0.060 Uiso 0.50 1 calc PR . .
C71B C 0.0373(6) -0.0595(5) 0.9475(5) 0.0283(17) Uani 0.50 1 d PD . .
H71C H 0.0903 -0.0160 0.8943 0.034 Uiso 0.50 1 calc PR . .
H71D H -0.0166 -0.0765 0.9233 0.034 Uiso 0.50 1 calc PR . .
C72B C 0.0769(8) -0.1602(8) 1.0082(8) 0.035(2) Uani 0.50 1 d PD . .
H72D H 0.1296 -0.1436 1.0329 0.053 Uiso 0.50 1 calc PR . .
H72E H 0.1028 -0.1968 0.9713 0.053 Uiso 0.50 1 calc PR . .
H72F H 0.0236 -0.2048 1.0593 0.053 Uiso 0.50 1 calc PR . .
C73B C 0.0831(5) 0.0392(6) 1.0294(5) 0.0305(18) Uani 0.50 1 d PD . .
H73C H 0.0543 0.0796 1.0627 0.037 Uiso 0.50 1 calc PR . .
H73D H 0.1090 -0.0222 1.0739 0.037 Uiso 0.50 1 calc PR . .
C74B C 0.1671(8) 0.1047(10) 0.9558(10) 0.035(2) Uani 0.50 1 d PD . .
H74D H 0.1921 0.0697 0.9173 0.053 Uiso 0.50 1 calc PR . .
H74E H 0.2194 0.1158 0.9837 0.053 Uiso 0.50 1 calc PR . .
H74F H 0.1454 0.1721 0.9176 0.053 Uiso 0.50 1 calc PR . .
N71 N 0.0000 0.0000 1.0000 0.0236(9) Uani 1 2 d S . .
C81 C 0.6497(3) 0.3520(3) 0.4875(3) 0.0366(10) Uani 1 1 d . . .
H81A H 0.6267 0.3709 0.4295 0.044 Uiso 1 1 calc R . .
H81B H 0.5944 0.3110 0.5395 0.044 Uiso 1 1 calc R . .
C82 C 0.6928(3) 0.1872(3) 0.4897(3) 0.0407(10) Uani 1 1 d . . .
H82A H 0.6623 0.2079 0.4355 0.049 Uiso 1 1 calc R . .
H82B H 0.6403 0.1516 0.5459 0.049 Uiso 1 1 calc R . .
C83 C 0.8160(3) 0.3409(3) 0.4044(3) 0.0380(10) Uani 1 1 d . . .
H83A H 0.8736 0.2995 0.4093 0.046 Uiso 1 1 calc R . .
H83B H 0.8365 0.4079 0.4031 0.046 Uiso 1 1 calc R . .
C84 C 0.7778(3) 0.2608(3) 0.5713(3) 0.0412(10) Uani 1 1 d . . .
H84A H 0.8046 0.3274 0.5665 0.049 Uiso 1 1 calc R . .
H84B H 0.8332 0.2172 0.5707 0.049 Uiso 1 1 calc R . .
C85 C 0.6754(3) 0.4506(3) 0.4940(3) 0.0376(10) Uani 1 1 d . . .
H85A H 0.6967 0.4328 0.5519 0.056 Uiso 1 1 calc R . .
H85B H 0.6174 0.4901 0.4925 0.056 Uiso 1 1 calc R . .
H85C H 0.7286 0.4930 0.4418 0.056 Uiso 1 1 calc R . .
C86 C 0.7706(4) 0.1100(3) 0.4868(3) 0.0592(15) Uani 1 1 d . . .
H86A H 0.8168 0.1406 0.4268 0.089 Uiso 1 1 calc R . .
H86B H 0.7375 0.0448 0.4958 0.089 Uiso 1 1 calc R . .
H86C H 0.8065 0.0957 0.5360 0.089 Uiso 1 1 calc R . .
C87 C 0.7864(3) 0.3635(3) 0.3137(3) 0.0303(9) Uani 1 1 d . . .
H87A H 0.7648 0.2979 0.3145 0.046 Uiso 1 1 calc R . .
H87B H 0.8429 0.3982 0.2624 0.046 Uiso 1 1 calc R . .
H87C H 0.7325 0.4088 0.3059 0.046 Uiso 1 1 calc R . .
C88 C 0.7024(3) 0.2042(3) 0.6650(3) 0.0328(9) Uani 1 1 d . . .
H88A H 0.6500 0.2492 0.6683 0.049 Uiso 1 1 calc R . .
H88B H 0.7360 0.1886 0.7159 0.049 Uiso 1 1 calc R . .
H88C H 0.6739 0.1391 0.6695 0.049 Uiso 1 1 calc R . .
N81 N 0.7355(2) 0.2828(2) 0.4896(2) 0.0225(6) Uani 1 1 d . . .
O1W O 0.4006(2) 0.0329(2) 0.7501(3) 0.0557(10) Uani 1 1 d D . .
H1W H 0.4540(16) 0.010(3) 0.738(3) 0.038(13) Uiso 1 1 d D . .
H2W H 0.356(2) -0.009(3) 0.755(4) 0.062(16) Uiso 1 1 d D . .
O2W O 0.4391(2) -0.2428(2) 0.7201(3) 0.0449(8) Uani 1 1 d D . .
H21W H 0.385(2) -0.222(5) 0.734(5) 0.11(3) Uiso 1 1 d D . .
H22W H 0.483(3) -0.204(3) 0.721(4) 0.069(17) Uiso 1 1 d D . .
O3W O 0.9335(2) 0.2448(3) 0.7327(3) 0.0583(10) Uani 1 1 d D . .
H31W H 0.983(2) 0.271(4) 0.739(4) 0.072(18) Uiso 1 1 d D . .
H32W H 0.887(3) 0.281(4) 0.738(4) 0.09(2) Uiso 1 1 d D . .
O4W O 0.9740(3) 0.5350(2) 0.7321(3) 0.0411(8) Uani 1 1 d . . .
H41W H 1.008(4) 0.497(4) 0.739(3) 0.048(17) Uiso 1 1 d . . .
H42W H 0.919(5) 0.506(5) 0.731(4) 0.09(2) Uiso 1 1 d . . .

loop_
_atom_site_aniso_label
_atom_site_aniso_U_11
_atom_site_aniso_U_22
_atom_site_aniso_U_33
_atom_site_aniso_U_23
_atom_site_aniso_U_13
_atom_site_aniso_U_12
Br01 0.0228(2) 0.02226(19) 0.0442(2) -0.01385(17) -0.01068(17) 0.00276(14)
Br02 0.0204(2) 0.02498(19) 0.0499(3) -0.01758(18) -0.00762(17) 0.00181(14)
Br03 0.0229(2) 0.0273(2) 0.0458(2) -0.01869(18) -0.00951(17) 0.00304(15)
Br04 0.0222(2) 0.02286(19) 0.0596(3) -0.01309(19) -0.00958(18) 0.00310(14)
C1 0.0138(17) 0.0204(18) 0.026(2) -0.0097(15) -0.0022(14) 0.0003(13)
C2 0.0150(17) 0.0177(17) 0.0253(19) -0.0089(15) -0.0036(14) 0.0022(13)
C3 0.0171(17) 0.0241(18) 0.027(2) -0.0160(16) -0.0040(15) 0.0028(14)
C4 0.0163(17) 0.0227(18) 0.028(2) -0.0125(16) -0.0091(15) 0.0021(14)
O1A 0.0339(15) 0.0320(15) 0.0283(15) -0.0170(12) -0.0127(12) 0.0050(11)
O1B 0.0337(15) 0.0186(13) 0.0339(15) -0.0133(12) -0.0166(12) 0.0074(11)
O2 0.0191(13) 0.0215(13) 0.0346(15) -0.0102(11) -0.0087(11) 0.0021(10)
O3 0.0146(12) 0.0395(15) 0.0372(15) -0.0252(13) 0.0009(11) -0.0012(11)
O4A 0.0362(15) 0.0220(13) 0.0296(15) -0.0147(12) -0.0060(12) -0.0002(11)
O4B 0.0340(15) 0.0382(16) 0.0286(15) -0.0218(13) 0.0015(12) -0.0038(12)
C21 0.039(2) 0.027(2) 0.022(2) -0.0088(16) -0.0089(17) 0.0013(16)
C22 0.034(2) 0.030(2) 0.025(2) -0.0134(17) -0.0071(17) 0.0003(16)
C23 0.026(2) 0.030(2) 0.043(2) -0.0215(19) 0.0082(18) 0.0026(16)
C24 0.028(2) 0.0233(19) 0.027(2) -0.0097(16) -0.0028(16) 0.0019(15)
C25 0.035(2) 0.026(2) 0.041(2) -0.0139(18) -0.0203(19) 0.0101(16)
C26 0.028(2) 0.034(2) 0.037(2) -0.0206(19) -0.0092(17) 0.0004(16)
C27 0.032(2) 0.032(2) 0.082(4) -0.019(2) -0.008(2) 0.0081(19)
C28 0.035(2) 0.027(2) 0.043(3) -0.0176(19) -0.0035(19) -0.0012(17)
N21 0.0217(15) 0.0170(14) 0.0193(15) -0.0059(12) -0.0028(12) 0.0030(11)
C31 0.0207(18) 0.0206(18) 0.027(2) -0.0084(15) -0.0113(16) 0.0052(14)
C32 0.0188(17) 0.0179(17) 0.0230(19) -0.0089(15) -0.0051(14) -0.0001(13)
C33 0.0215(18) 0.0195(18) 0.026(2) -0.0102(15) -0.0087(15) 0.0027(14)
C34 0.0141(17) 0.0203(18) 0.034(2) -0.0136(17) -0.0009(15) 0.0031(13)
O31A 0.0406(16) 0.0282(14) 0.0285(15) -0.0150(12) 0.0011(13) 0.0010(12)
O31B 0.0293(15) 0.0189(13) 0.0403(16) -0.0148(12) 0.0000(12) 0.0001(11)
O32 0.0173(13) 0.0218(13) 0.0417(16) -0.0124(12) -0.0076(12) 0.0012(10)
O33 0.0220(13) 0.0328(14) 0.0394(16) -0.0218(13) -0.0139(12) 0.0083(11)
O34A 0.0355(16) 0.0305(15) 0.0292(16) -0.0160(12) -0.0034(12) 0.0059(12)
O34B 0.0329(15) 0.0199(13) 0.0357(15) -0.0150(12) -0.0076(12) 0.0049(11)
C41 0.033(2) 0.0197(18) 0.025(2) -0.0083(16) -0.0024(16) -0.0005(15)
C42 0.035(2) 0.030(2) 0.025(2) -0.0139(17) -0.0090(17) 0.0016(16)
C43 0.089(4) 0.021(2) 0.028(2) -0.0126(18) -0.005(2) -0.002(2)
C44 0.036(3) 0.078(4) 0.046(3) -0.034(3) -0.005(2) -0.021(2)
C45 0.037(2) 0.037(2) 0.025(2) -0.0132(18) -0.0060(17) 0.0117(18)
C46 0.059(3) 0.030(2) 0.024(2) -0.0107(18) -0.005(2) 0.0034(19)
C47 0.087(4) 0.045(3) 0.043(3) -0.019(2) -0.011(3) 0.035(3)
C48 0.027(2) 0.115(5) 0.058(3) -0.045(3) -0.016(2) 0.018(3)
N41 0.0311(18) 0.0253(16) 0.0205(16) -0.0109(13) -0.0028(13) -0.0069(13)
C61A 0.025(4) 0.016(3) 0.020(4) -0.005(3) -0.008(3) 0.003(3)
C62A 0.047(9) 0.034(7) 0.041(9) -0.028(6) -0.035(6) 0.030(6)
C63A 0.031(4) 0.014(3) 0.019(4) -0.004(3) 0.003(3) 0.002(3)
C64A 0.019(5) 0.026(5) 0.037(7) -0.011(6) -0.009(5) 0.005(4)
C61B 0.032(4) 0.022(4) 0.021(4) -0.011(3) 0.000(3) 0.005(3)
C62B 0.026(6) 0.027(7) 0.032(8) -0.013(6) -0.012(7) 0.010(5)
C63B 0.029(4) 0.027(4) 0.030(4) -0.011(3) -0.015(3) 0.007(3)
C64B 0.026(5) 0.026(6) 0.060(10) -0.015(8) -0.019(7) -0.001(4)
N61 0.024(2) 0.016(2) 0.022(2) -0.0054(18) 0.0015(18) -0.0013(16)
C71A 0.026(4) 0.023(4) 0.018(4) -0.006(3) -0.006(3) -0.001(3)
C72A 0.037(5) 0.029(4) 0.043(6) -0.013(3) 0.008(3) -0.002(3)
C73A 0.032(4) 0.037(5) 0.021(4) -0.005(4) 0.004(3) -0.002(3)
C74A 0.037(5) 0.029(4) 0.043(6) -0.013(3) 0.008(3) -0.002(3)
C71B 0.040(5) 0.026(4) 0.024(4) -0.014(3) -0.011(3) 0.007(3)
C72B 0.033(4) 0.027(4) 0.047(6) -0.020(3) -0.005(3) 0.004(3)
C73B 0.033(4) 0.028(4) 0.040(5) -0.022(4) -0.014(4) 0.001(3)
C74B 0.033(4) 0.027(4) 0.047(6) -0.020(3) -0.005(3) 0.004(3)
N71 0.022(2) 0.029(2) 0.020(2) -0.0102(19) -0.0052(18) 0.0003(18)
C81 0.031(2) 0.040(2) 0.037(2) -0.016(2) -0.0073(18) 0.0086(18)
C82 0.042(3) 0.035(2) 0.045(3) -0.020(2) -0.003(2) -0.0049(19)
C83 0.030(2) 0.037(2) 0.042(3) -0.015(2) -0.0029(19) 0.0029(18)
C84 0.044(3) 0.043(3) 0.040(3) -0.018(2) -0.016(2) 0.006(2)
C85 0.048(3) 0.032(2) 0.035(2) -0.0176(19) -0.006(2) 0.0111(19)
C86 0.093(4) 0.027(2) 0.048(3) -0.017(2) 0.006(3) 0.001(2)
C87 0.035(2) 0.028(2) 0.025(2) -0.0099(17) -0.0047(17) 0.0027(16)
C88 0.050(3) 0.027(2) 0.023(2) -0.0111(17) -0.0117(18) 0.0067(18)
N81 0.0202(15) 0.0264(16) 0.0226(16) -0.0123(13) -0.0042(12) -0.0001(12)
O1W 0.0297(18) 0.0432(19) 0.121(3) -0.056(2) -0.026(2) 0.0127(15)
O2W 0.0264(16) 0.0332(16) 0.084(2) -0.0384(17) -0.0020(16) -0.0017(13)
O3W 0.0258(17) 0.0466(19) 0.135(3) -0.067(2) -0.024(2) 0.0104(15)
O4W 0.0243(17) 0.0347(17) 0.080(2) -0.0387(17) -0.0120(16) 0.0070(14)

loop_
_atom_type_symbol
_atom_type_description
_atom_type_scat_dispersion_real
_atom_type_scat_dispersion_imag
_atom_type_scat_source
C C 0.0033 0.0016 'International Tables Vol C Tables 4.2.6.8 and 6.1.1.4'
H H 0.0000 0.0000 'International Tables Vol C Tables 4.2.6.8 and 6.1.1.4'
N N 0.0061 0.0033 'International Tables Vol C Tables 4.2.6.8 and 6.1.1.4'
O O 0.0106 0.0060 'International Tables Vol C Tables 4.2.6.8 and 6.1.1.4'
Br Br -0.2901 2.4595 'International Tables Vol C Tables 4.2.6.8 and 6.1.1.4'

loop_
_geom_angle_atom_site_label_1
_geom_angle_atom_site_label_2
_geom_angle_atom_site_label_3
_geom_angle
_geom_angle_site_symmetry_1
_geom_angle_site_symmetry_3
O1A C1 O1B 124.2(3) . .
O1A C1 C2 125.5(3) . .
O1B C1 C2 110.3(3) . .
O2 C2 C1 111.8(3) . .
O2 C2 C3 108.4(3) . .
C1 C2 C3 110.7(3) . .
O2 C2 H2 108.6 . .
C1 C2 H2 108.6 . .
C3 C2 H2 108.6 . .
O3 C3 C4 114.7(3) . .
O3 C3 C2 108.9(3) . .
C4 C3 C2 108.9(3) . .
O3 C3 H3 108.1 . .
C4 C3 H3 108.1 . .
C2 C3 H3 108.1 . .
O4B C4 O4A 124.5(3) . .
O4B C4 C3 120.8(3) . .
O4A C4 C3 114.7(3) . .
C1 O1B H1 109.5 . .
C2 O2 H2A 109.5 . .
C3 O3 H3A 109.5 . .
C4 O4A H4 109.5 . .
N21 C21 C25 115.0(3) . .
N21 C21 H21A 108.5 . .
C25 C21 H21A 108.5 . .
N21 C21 H21B 108.5 . .
C25 C21 H21B 108.5 . .
H21A C21 H21B 107.5 . .
N21 C22 C26 114.9(3) . .
N21 C22 H22A 108.5 . .
C26 C22 H22A 108.5 . .
N21 C22 H22B 108.5 . .
C26 C22 H22B 108.5 . .
H22A C22 H22B 107.5 . .
C27 C23 N21 114.3(3) . .
C27 C23 H23A 108.7 . .
N21 C23 H23A 108.7 . .
C27 C23 H23B 108.7 . .
N21 C23 H23B 108.7 . .
H23A C23 H23B 107.6 . .
C28 C24 N21 115.3(3) . .
C28 C24 H24A 108.5 . .
N21 C24 H24A 108.5 . .
C28 C24 H24B 108.5 . .
N21 C24 H24B 108.5 . .
H24A C24 H24B 107.5 . .
C21 C25 H25A 109.5 . .
C21 C25 H25B 109.5 . .
H25A C25 H25B 109.5 . .
C21 C25 H25C 109.5 . .
H25A C25 H25C 109.5 . .
H25B C25 H25C 109.5 . .
C22 C26 H26A 109.5 . .
C22 C26 H26B 109.5 . .
H26A C26 H26B 109.5 . .
C22 C26 H26C 109.5 . .
H26A C26 H26C 109.5 . .
H26B C26 H26C 109.5 . .
C23 C27 H27A 109.5 . .
C23 C27 H27B 109.5 . .
H27A C27 H27B 109.5 . .
C23 C27 H27C 109.5 . .
H27A C27 H27C 109.5 . .
H27B C27 H27C 109.5 . .
C24 C28 H28A 109.5 . .
C24 C28 H28B 109.5 . .
H28A C28 H28B 109.5 . .
C24 C28 H28C 109.5 . .
H28A C28 H28C 109.5 . .
H28B C28 H28C 109.5 . .
C22 N21 C21 111.3(3) . .
C22 N21 C23 111.5(3) . .
C21 N21 C23 105.6(3) . .
C22 N21 C24 106.5(3) . .
C21 N21 C24 111.4(3) . .
C23 N21 C24 110.7(3) . .
O31A C31 O31B 124.2(3) . .
O31A C31 C32 124.7(3) . .
O31B C31 C32 111.1(3) . .
O32 C32 C31 111.7(3) . .
O32 C32 C33 108.4(3) . .
C31 C32 C33 110.5(3) . .
O32 C32 H32 108.7 . .
C31 C32 H32 108.7 . .
C33 C32 H32 108.7 . .
O33 C33 C34 114.8(3) . .
O33 C33 C32 109.1(3) . .
C34 C33 C32 108.8(3) . .
O33 C33 H33 108.0 . .
C34 C33 H33 108.0 . .
C32 C33 H33 108.0 . .
O34A C34 O34B 123.8(3) . .
O34A C34 C33 121.2(3) . .
O34B C34 C33 115.0(3) . .
C31 O31B H31 109.5 . .
C32 O32 H32A 109.5 . .
C33 O33 H33A 109.5 . .
C34 O34B H34 109.5 . .
N41 C41 C45 114.9(3) . .
N41 C41 H41A 108.5 . .
C45 C41 H41A 108.5 . .
N41 C41 H41B 108.5 . .
C45 C41 H41B 108.5 . .
H41A C41 H41B 107.5 . .
C46 C42 N41 114.8(3) . .
C46 C42 H42A 108.6 . .
N41 C42 H42A 108.6 . .
C46 C42 H42B 108.6 . .
N41 C42 H42B 108.6 . .
H42A C42 H42B 107.5 . .
C47 C43 N41 115.1(4) . .
C47 C43 H43A 108.5 . .
N41 C43 H43A 108.5 . .
C47 C43 H43B 108.5 . .
N41 C43 H43B 108.5 . .
H43A C43 H43B 107.5 . .
N41 C44 C48 115.2(4) . .
N41 C44 H44A 108.5 . .
C48 C44 H44A 108.5 . .
N41 C44 H44B 108.5 . .
C48 C44 H44B 108.5 . .
H44A C44 H44B 107.5 . .
C41 C45 H45A 109.5 . .
C41 C45 H45B 109.5 . .
H45A C45 H45B 109.5 . .
C41 C45 H45C 109.5 . .
H45A C45 H45C 109.5 . .
H45B C45 H45C 109.5 . .
C42 C46 H46A 109.5 . .
C42 C46 H46B 109.5 . .
H46A C46 H46B 109.5 . .
C42 C46 H46C 109.5 . .
H46A C46 H46C 109.5 . .
H46B C46 H46C 109.5 . .
C43 C47 H47A 109.5 . .
C43 C47 H47B 109.5 . .
H47A C47 H47B 109.5 . .
C43 C47 H47C 109.5 . .
H47A C47 H47C 109.5 . .
H47B C47 H47C 109.5 . .
C44 C48 H48A 109.5 . .
C44 C48 H48B 109.5 . .
H48A C48 H48B 109.5 . .
C44 C48 H48C 109.5 . .
H48A C48 H48C 109.5 . .
H48B C48 H48C 109.5 . .
C41 N41 C42 106.5(3) . .
C41 N41 C44 111.0(3) . .
C42 N41 C44 110.6(3) . .
C41 N41 C43 110.5(3) . .
C42 N41 C43 110.9(3) . .
C44 N41 C43 107.4(3) . .
N61 C61A C62A 120.4(9) . .
N61 C61A H61A 107.2 . .
C62A C61A H61A 107.2 . .
N61 C61A H61B 107.2 . .
C62A C61A H61B 107.2 . .
H61A C61A H61B 106.9 . .
C61A C62A H62A 109.5 . .
C61A C62A H62B 109.5 . .
H62A C62A H62B 109.5 . .
C61A C62A H62C 109.5 . .
H62A C62A H62C 109.5 . .
H62B C62A H62C 109.5 . .
C64A C63A N61 110.8(7) . .
C64A C63A H63A 109.5 . .
N61 C63A H63A 109.5 . .
C64A C63A H63B 109.5 . .
N61 C63A H63B 109.5 . .
H63A C63A H63B 108.1 . .
C63A C64A H64A 109.5 . .
C63A C64A H64B 109.5 . .
H64A C64A H64B 109.5 . .
C63A C64A H64C 109.5 . .
H64A C64A H64C 109.5 . .
H64B C64A H64C 109.5 . .
N61 C61B C62B 118.7(9) . .
N61 C61B H61C 107.6 . .
C62B C61B H61C 107.6 . .
N61 C61B H61D 107.6 . .
C62B C61B H61D 107.6 . .
H61C C61B H61D 107.1 . .
C61B C62B H62D 109.5 . .
C61B C62B H62E 109.5 . .
H62D C62B H62E 109.5 . .
C61B C62B H62F 109.5 . .
H62D C62B H62F 109.5 . .
H62E C62B H62F 109.5 . .
C64B C63B N61 114.0(6) . .
C64B C63B H63C 108.8 . .
N61 C63B H63C 108.8 . .
C64B C63B H63D 108.8 . .
N61 C63B H63D 108.8 . .
H63C C63B H63D 107.7 . .
C63B C64B H64D 109.5 . .
C63B C64B H64E 109.5 . .
H64D C64B H64E 109.5 . .
C63B C64B H64F 109.5 . .
H64D C64B H64F 109.5 . .
H64E C64B H64F 109.5 . .
C61B N61 C61B 180.0(4) 2_657 .
C61B N61 C61A 112.2(4) 2_657 .
C61B N61 C61A 67.8(4) . .
C61B N61 C61A 67.8(4) 2_657 2_657
C61B N61 C61A 112.2(4) . 2_657
C61A N61 C61A 180.0(6) . 2_657
C61B N61 C63A 113.3(4) 2_657 .
C61B N61 C63A 66.7(4) . .
C61A N61 C63A 111.4(4) . .
C61A N61 C63A 68.6(4) 2_657 .
C61B N61 C63A 66.7(4) 2_657 2_657
C61B N61 C63A 113.3(4) . 2_657
C61A N61 C63A 68.6(4) . 2_657
C61A N61 C63A 111.4(4) 2_657 2_657
C63A N61 C63A 180.000(1) . 2_657
C61B N61 C63B 70.6(4) 2_657 .
C61B N61 C63B 109.4(4) . .
C61A N61 C63B 71.8(4) . .
C61A N61 C63B 108.2(4) 2_657 .
C63A N61 C63B 78.3(4) . .
C63A N61 C63B 101.7(4) 2_657 .
C61B N61 C63B 109.4(4) 2_657 2_657
C61B N61 C63B 70.6(4) . 2_657
C61A N61 C63B 108.2(4) . 2_657
C61A N61 C63B 71.8(4) 2_657 2_657
C63A N61 C63B 101.7(4) . 2_657
C63A N61 C63B 78.3(4) 2_657 2_657
C63B N61 C63B 180.0(5) . 2_657
C72A C71A N71 115.5(6) . .
C72A C71A H71A 108.4 . .
N71 C71A H71A 108.4 . .
C72A C71A H71B 108.4 . .
N71 C71A H71B 108.4 . .
H71A C71A H71B 107.5 . .
C71A C72A H72A 109.5 . .
C71A C72A H72B 109.5 . .
H72A C72A H72B 109.5 . .
C71A C72A H72C 109.5 . .
H72A C72A H72C 109.5 . .
H72B C72A H72C 109.5 . .
N71 C73A C74A 117.4(7) . .
N71 C73A H73A 108.0 . .
C74A C73A H73A 108.0 . .
N71 C73A H73B 108.0 . .
C74A C73A H73B 108.0 . .
H73A C73A H73B 107.2 . .
C73A C74A H74A 109.5 . .
C73A C74A H74B 109.5 . .
H74A C74A H74B 109.5 . .
C73A C74A H74C 109.5 . .
H74A C74A H74C 109.5 . .
H74B C74A H74C 109.5 . .
N71 C71B C72B 111.3(7) . .
N71 C71B H71C 109.4 . .
C72B C71B H71C 109.4 . .
N71 C71B H71D 109.4 . .
C72B C71B H71D 109.4 . .
H71C C71B H71D 108.0 . .
C71B C72B H72D 109.5 . .
C71B C72B H72E 109.5 . .
H72D C72B H72E 109.5 . .
C71B C72B H72F 109.5 . .
H72D C72B H72F 109.5 . .
H72E C72B H72F 109.5 . .
C74B C73B N71 117.3(7) . .
C74B C73B H73C 108.0 . .
N71 C73B H73C 108.0 . .
C74B C73B H73D 108.0 . .
N71 C73B H73D 108.0 . .
H73C C73B H73D 107.2 . .
C73B C74B H74D 109.5 . .
C73B C74B H74E 109.5 . .
H74D C74B H74E 109.5 . .
C73B C74B H74F 109.5 . .
H74D C74B H74F 109.5 . .
H74E C74B H74F 109.5 . .
C73A N71 C73A 180.000(1) 2_557 .
C73A N71 C71B 116.2(4) 2_557 .
C73A N71 C71B 63.8(4) . .
C73A N71 C71B 63.8(4) 2_557 2_557
C73A N71 C71B 116.2(4) . 2_557
C71B N71 C71B 180.0(4) . 2_557
C73A N71 C73B 108.8(4) 2_557 .
C73A N71 C73B 71.2(4) . .
C71B N71 C73B 111.5(4) . .
C71B N71 C73B 68.5(4) 2_557 .
C73A N71 C73B 71.2(4) 2_557 2_557
C73A N71 C73B 108.8(4) . 2_557
C71B N71 C73B 68.5(4) . 2_557
C71B N71 C73B 111.5(4) 2_557 2_557
C73B N71 C73B 180.0(5) . 2_557
C73A N71 C71A 69.9(4) 2_557 .
C73A N71 C71A 110.1(4) . .
C71B N71 C71A 76.0(4) . .
C71B N71 C71A 104.0(4) 2_557 .
C73B N71 C71A 74.3(4) . .
C73B N71 C71A 105.7(4) 2_557 .
C73A N71 C71A 110.1(4) 2_557 2_557
C73A N71 C71A 69.9(4) . 2_557
C71B N71 C71A 104.0(4) . 2_557
C71B N71 C71A 76.0(4) 2_557 2_557
C73B N71 C71A 105.7(4) . 2_557
C73B N71 C71A 74.3(4) 2_557 2_557
C71A N71 C71A 180.0(5) . 2_557
C85 C81 N81 114.2(3) . .
C85 C81 H81A 108.7 . .
N81 C81 H81A 108.7 . .
C85 C81 H81B 108.7 . .
N81 C81 H81B 108.7 . .
H81A C81 H81B 107.6 . .
N81 C82 C86 112.7(4) . .
N81 C82 H82A 109.0 . .
C86 C82 H82A 109.0 . .
N81 C82 H82B 109.0 . .
C86 C82 H82B 109.0 . .
H82A C82 H82B 107.8 . .
N81 C83 C87 114.4(3) . .
N81 C83 H83A 108.7 . .
C87 C83 H83A 108.7 . .
N81 C83 H83B 108.7 . .
C87 C83 H83B 108.7 . .
H83A C83 H83B 107.6 . .
N81 C84 C88 113.8(3) . .
N81 C84 H84A 108.8 . .
C88 C84 H84A 108.8 . .
N81 C84 H84B 108.8 . .
C88 C84 H84B 108.8 . .
H84A C84 H84B 107.7 . .
C81 C85 H85A 109.5 . .
C81 C85 H85B 109.5 . .
H85A C85 H85B 109.5 . .
C81 C85 H85C 109.5 . .
H85A C85 H85C 109.5 . .
H85B C85 H85C 109.5 . .
C82 C86 H86A 109.5 . .
C82 C86 H86B 109.5 . .
H86A C86 H86B 109.5 . .
C82 C86 H86C 109.5 . .
H86A C86 H86C 109.5 . .
H86B C86 H86C 109.5 . .
C83 C87 H87A 109.5 . .
C83 C87 H87B 109.5 . .
H87A C87 H87B 109.5 . .
C83 C87 H87C 109.5 . .
H87A C87 H87C 109.5 . .
H87B C87 H87C 109.5 . .
C84 C88 H88A 109.5 . .
C84 C88 H88B 109.5 . .
H88A C88 H88B 109.5 . .
C84 C88 H88C 109.5 . .
H88A C88 H88C 109.5 . .
H88B C88 H88C 109.5 . .
C84 N81 C82 113.3(3) . .
C84 N81 C83 107.6(3) . .
C82 N81 C83 111.2(3) . .
C84 N81 C81 110.2(3) . .
C82 N81 C81 105.4(3) . .
C83 N81 C81 108.9(3) . .
H1W O1W H2W 108(3) . .
H21W O2W H22W 108(3) . .
H31W O3W H32W 107(3) . .
H41W O4W H42W 107(5) . .

loop_
_geom_bond_atom_site_label_1
_geom_bond_atom_site_label_2
_geom_bond_distance
_geom_bond_site_symmetry_2
C1 O1A 1.197(4) .
C1 O1B 1.336(4) .
C1 C2 1.515(5) .
C2 O2 1.410(4) .
C2 C3 1.526(4) .
C2 H2 1.0000 .
C3 O3 1.409(4) .
C3 C4 1.508(5) .
C3 H3 1.0000 .
C4 O4B 1.209(4) .
C4 O4A 1.312(4) .
O1B H1 0.8400 .
O2 H2A 0.8400 .
O3 H3A 0.8400 .
O4A H4 0.8400 .
C21 N21 1.507(5) .
C21 C25 1.507(5) .
C21 H21A 0.9900 .
C21 H21B 0.9900 .
C22 N21 1.505(4) .
C22 C26 1.514(5) .
C22 H22A 0.9900 .
C22 H22B 0.9900 .
C23 C27 1.505(6) .
C23 N21 1.521(5) .
C23 H23A 0.9900 .
C23 H23B 0.9900 .
C24 C28 1.506(5) .
C24 N21 1.523(4) .
C24 H24A 0.9900 .
C24 H24B 0.9900 .
C25 H25A 0.9800 .
C25 H25B 0.9800 .
C25 H25C 0.9800 .
C26 H26A 0.9800 .
C26 H26B 0.9800 .
C26 H26C 0.9800 .
C27 H27A 0.9800 .
C27 H27B 0.9800 .
C27 H27C 0.9800 .
C28 H28A 0.9800 .
C28 H28B 0.9800 .
C28 H28C 0.9800 .
C31 O31A 1.198(4) .
C31 O31B 1.333(4) .
C31 C32 1.517(5) .
C32 O32 1.403(4) .
C32 C33 1.528(5) .
C32 H32 1.0000 .
C33 O33 1.408(4) .
C33 C34 1.511(5) .
C33 H33 1.0000 .
C34 O34A 1.213(4) .
C34 O34B 1.317(4) .
O31B H31 0.8400 .
O32 H32A 0.8400 .
O33 H33A 0.8400 .
O34B H34 0.8400 .
C41 N41 1.507(4) .
C41 C45 1.513(5) .
C41 H41A 0.9900 .
C41 H41B 0.9900 .
C42 C46 1.511(5) .
C42 N41 1.514(4) .
C42 H42A 0.9900 .
C42 H42B 0.9900 .
C43 C47 1.505(7) .
C43 N41 1.516(5) .
C43 H43A 0.9900 .
C43 H43B 0.9900 .
C44 N41 1.515(5) .
C44 C48 1.517(7) .
C44 H44A 0.9900 .
C44 H44B 0.9900 .
C45 H45A 0.9800 .
C45 H45B 0.9800 .
C45 H45C 0.9800 .
C46 H46A 0.9800 .
C46 H46B 0.9800 .
C46 H46C 0.9800 .
C47 H47A 0.9800 .
C47 H47B 0.9800 .
C47 H47C 0.9800 .
C48 H48A 0.9800 .
C48 H48B 0.9800 .
C48 H48C 0.9800 .
C61A N61 1.478(6) .
C61A C62A 1.496(16) .
C61A H61A 0.9900 .
C61A H61B 0.9900 .
C62A H62A 0.9800 .
C62A H62B 0.9800 .
C62A H62C 0.9800 .
C63A C64A 1.497(12) .
C63A N61 1.559(6) .
C63A H63A 0.9900 .
C63A H63B 0.9900 .
C64A H64A 0.9800 .
C64A H64B 0.9800 .
C64A H64C 0.9800 .
C61B N61 1.453(7) .
C61B C62B 1.492(15) .
C61B H61C 0.9900 .
C61B H61D 0.9900 .
C62B H62D 0.9800 .
C62B H62E 0.9800 .
C62B H62F 0.9800 .
C63B C64B 1.508(13) .
C63B N61 1.599(7) .
C63B H63C 0.9900 .
C63B H63D 0.9900 .
C64B H64D 0.9800 .
C64B H64E 0.9800 .
C64B H64F 0.9800 .
N61 C61B 1.453(7) 2_657
N61 C61A 1.478(6) 2_657
N61 C63A 1.559(6) 2_657
N61 C63B 1.599(7) 2_657
C71A C72A 1.518(13) .
C71A N71 1.592(7) .
C71A H71A 0.9900 .
C71A H71B 0.9900 .
C72A H72A 0.9800 .
C72A H72B 0.9800 .
C72A H72C 0.9800 .
C73A N71 1.450(7) .
C73A C74A 1.503(12) .
C73A H73A 0.9900 .
C73A H73B 0.9900 .
C74A H74A 0.9800 .
C74A H74B 0.9800 .
C74A H74C 0.9800 .
C71B N71 1.482(7) .
C71B C72B 1.528(11) .
C71B H71C 0.9900 .
C71B H71D 0.9900 .
C72B H72D 0.9800 .
C72B H72E 0.9800 .
C72B H72F 0.9800 .
C73B C74B 1.479(13) .
C73B N71 1.531(7) .
C73B H73C 0.9900 .
C73B H73D 0.9900 .
C74B H74D 0.9800 .
C74B H74E 0.9800 .
C74B H74F 0.9800 .
N71 C73A 1.450(7) 2_557
N71 C71B 1.482(7) 2_557
N71 C73B 1.531(7) 2_557
N71 C71A 1.592(7) 2_557
C81 C85 1.509(6) .
C81 N81 1.544(5) .
C81 H81A 0.9900 .
C81 H81B 0.9900 .
C82 N81 1.492(5) .
C82 C86 1.551(7) .
C82 H82A 0.9900 .
C82 H82B 0.9900 .
C83 N81 1.516(5) .
C83 C87 1.524(6) .
C83 H83A 0.9900 .
C83 H83B 0.9900 .
C84 N81 1.479(5) .
C84 C88 1.559(6) .
C84 H84A 0.9900 .
C84 H84B 0.9900 .
C85 H85A 0.9800 .
C85 H85B 0.9800 .
C85 H85C 0.9800 .
C86 H86A 0.9800 .
C86 H86B 0.9800 .
C86 H86C 0.9800 .
C87 H87A 0.9800 .
C87 H87B 0.9800 .
C87 H87C 0.9800 .
C88 H88A 0.9800 .
C88 H88B 0.9800 .
C88 H88C 0.9800 .
O1W H1W 0.832(18) .
O1W H2W 0.831(18) .
O2W H21W 0.833(19) .
O2W H22W 0.840(19) .
O3W H31W 0.829(19) .
O3W H32W 0.838(19) .
O4W H41W 0.71(5) .
O4W H42W 0.88(7) .

loop_
_geom_hbond_atom_site_label_D
_geom_hbond_atom_site_label_H
_geom_hbond_atom_site_label_A
_geom_hbond_distance_DH
_geom_hbond_distance_HA
_geom_hbond_distance_DA
_geom_hbond_angle_DHA
_geom_hbond_site_symmetry_A
O2 H2A Br02 0.84 2.43 3.248(2) 163.7 .
O3 H3A Br01 0.84 2.49 3.298(3) 161.1 .
O4A H4 O1W 0.84 1.77 2.587(4) 165.5 .
O31B H31 O3W 0.84 1.78 2.607(4) 167.9 .
O32 H32A Br03 0.84 2.46 3.282(2) 166.1 .
O1W H1W Br03 0.832(18) 2.45(2) 3.273(3) 174(4) .
O1W H2W Br04 0.831(18) 2.46(2) 3.292(3) 175(4) .
O2W H21W Br04 0.833(19) 2.47(2) 3.299(3) 174(5) .
O2W H22W Br03 0.840(19) 2.44(2) 3.276(3) 174(5) .
O3W H32W Br02 0.838(19) 2.45(2) 3.281(3) 169(5) .
O4W H42W Br02 0.88(7) 2.40(7) 3.272(3) 175(5) .
O1B H1 O2W 0.84 1.77 2.593(4) 165.3 1_565
O33 H33A Br04 0.84 2.47 3.287(3) 163.5 1_655
O3W H31W Br01 0.829(19) 2.48(2) 3.311(3) 175(5) 1_655
O4W H41W Br01 0.71(5) 2.60(5) 3.299(3) 172(5) 1_655
O34B H34 O4W 0.84 1.77 2.602(4) 170.1 1_545
